data_7116787
loop_
_publ_author_name
'Robert M. Edkins'
'Elliott Hayden'
'Jonathan W. Steed'
'Katharina Fucke'

_publ_section_title
;
 Conserved hydrogen bonding in tetrahydrocarbazolone derivatives:
 influence of solution-state assembly on crystal form nucleation
;
_journal_name_full Chem.Commun.
_journal_page_first 5314
_journal_paper_doi 10.1039/C4cc10453F
_journal_volume 51
_journal_year 2015
_chemical_formula_moiety 'C13 H13 N O'
_chemical_formula_sum 'C13 H13 N O'
_chemical_formula_weight 199.24
_chemical_name_systematic
;
 ? 
;
_space_group_crystal_system monoclinic
_space_group_IT_number 14
_space_group_name_Hall '-P 2ybc'
_space_group_name_H-M_alt 'P 1 21/c 1'
_symmetry_space_group_name_Hall '-P 2ybc'
_symmetry_space_group_name_H-M 'P 1 21/c 1'
_atom_sites_solution_hydrogens geom
_atom_sites_solution_primary direct
_atom_sites_solution_secondary difmap
_audit_creation_date 2014-11-22
_audit_creation_method
;
Olex2 1.2-alpha
(compiled 2014.11.21 svn.r3092 for OlexSys, GUI svn.r4949)
;
_audit_update_record
;
2014-12-23 deposited with the CCDC.
2015-02-10 downloaded from the CCDC.
;
_cell_angle_alpha 90.00
_cell_angle_beta 95.103(5)
_cell_angle_gamma 90.00
_cell_formula_units_Z 4
_cell_length_a 9.4905(5)
_cell_length_b 4.9370(2)
_cell_length_c 21.8359(11)
_cell_measurement_reflns_used 1366
_cell_measurement_temperature 120
_cell_measurement_theta_max 32.6343
_cell_measurement_theta_min 2.7209
_cell_volume 1019.06(9)
_computing_cell_refinement
;
CrysAlisPro, Agilent Technologies,
Version 1.171.35.15 (release 03-08-2011 CrysAlis171 .NET)
(compiled Aug  3 2011,13:03:54)
;
_computing_data_collection
;
CrysAlisPro, Agilent Technologies,
Version 1.171.35.15 (release 03-08-2011 CrysAlis171 .NET)
(compiled Aug  3 2011,13:03:54)
;
_computing_data_reduction
;
CrysAlisPro, Agilent Technologies,
Version 1.171.35.15 (release 03-08-2011 CrysAlis171 .NET)
(compiled Aug  3 2011,13:03:54)
;
_computing_molecular_graphics 'Olex2 (Dolomanov et al., 2009)'
_computing_publication_material 'Olex2 (Dolomanov et al., 2009)'
_computing_structure_refinement
;
SHELXL, G.M. Sheldrick, Acta Cryst.
2008). A64, 112-122
;
_computing_structure_solution
;
SHELXS, G.M. Sheldrick, Acta Cryst.
(2008). A64, 112-122
;
_diffrn_ambient_temperature 120
_diffrn_detector_area_resol_mean 16.1511
_diffrn_measured_fraction_theta_full 0.886
_diffrn_measured_fraction_theta_max 0.886
_diffrn_measurement_details
;
  1 omega  -42.00   42.00   1.0000  113.2700
omega____ theta____ kappa____ phi______ frames
    -      -26.1867   38.0000 -150.0000 84

  2 omega  -90.00   21.00   1.0000  113.2700
omega____ theta____ kappa____ phi______ frames
    -      -26.1867  -17.0000   14.0000 111

  3 omega  -23.00    5.00   1.0000  113.2700
omega____ theta____ kappa____ phi______ frames
    -       26.9679  -38.0000  120.0000 28

  4 omega   30.00   75.00   1.0000  113.2700
omega____ theta____ kappa____ phi______ frames
    -       26.9679 -113.0000 -178.0000 45

  5 omega   59.00   84.00   1.0000  113.2700
omega____ theta____ kappa____ phi______ frames
    -       26.9679  179.0000 -180.0000 25
;
_diffrn_measurement_device_type 'Xcalibur, Sapphire3, Gemini ultra'
_diffrn_measurement_method '\w scans'
_diffrn_orient_matrix_UB_11 0.0602767000
_diffrn_orient_matrix_UB_12 -0.0053695000
_diffrn_orient_matrix_UB_13 0.0216281000
_diffrn_orient_matrix_UB_21 0.0440003000
_diffrn_orient_matrix_UB_22 0.0323078000
_diffrn_orient_matrix_UB_23 -0.0235788000
_diffrn_orient_matrix_UB_31 -0.0078177000
_diffrn_orient_matrix_UB_32 0.1399109000
_diffrn_orient_matrix_UB_33 0.0062815000
_diffrn_radiation_monochromator graphite
_diffrn_radiation_type 'Mo K\a'
_diffrn_radiation_wavelength 0.7107
_diffrn_reflns_av_R_equivalents 0.0679
_diffrn_reflns_av_unetI/netI 0.1065
_diffrn_reflns_limit_h_max 12
_diffrn_reflns_limit_h_min -13
_diffrn_reflns_limit_k_max 7
_diffrn_reflns_limit_k_min -5
_diffrn_reflns_limit_l_max 32
_diffrn_reflns_limit_l_min -32
_diffrn_reflns_number 6965
_diffrn_reflns_theta_full 32.71
_diffrn_reflns_theta_max 32.71
_diffrn_reflns_theta_min 2.73
_diffrn_source 'Enhance (Mo) X-ray Source'
_exptl_absorpt_coefficient_mu 0.082
_exptl_absorpt_correction_T_max 1.00000
_exptl_absorpt_correction_T_min 0.58231
_exptl_absorpt_correction_type multi-scan
_exptl_absorpt_process_details
;
CrysAlisPro, Agilent Technologies,
Version 1.171.35.15 (release 03-08-2011 CrysAlis171 .NET)
(compiled Aug  3 2011,13:03:54)
Empirical absorption correction using spherical harmonics,
 implemented in SCALE3 ABSPACK scaling algorithm.
;
_exptl_crystal_colour 'clear light colourless'
_exptl_crystal_colour_lustre clear
_exptl_crystal_colour_modifier light
_exptl_crystal_colour_primary colourless
_exptl_crystal_density_diffrn 1.299
_exptl_crystal_density_method 'not measured'
_exptl_crystal_description prism
_exptl_crystal_F_000 424
_exptl_crystal_size_max 0.6185
_exptl_crystal_size_mid 0.061
_exptl_crystal_size_min 0.0395
_refine_diff_density_max 0.393
_refine_diff_density_min -0.394
_refine_diff_density_rms 0.072
_refine_ls_extinction_method none
_refine_ls_goodness_of_fit_ref 1.018
_refine_ls_hydrogen_treatment mixed
_refine_ls_matrix_type full
_refine_ls_number_parameters 137
_refine_ls_number_reflns 3335
_refine_ls_number_restraints 0
_refine_ls_restrained_S_all 1.018
_refine_ls_R_factor_all 0.1384
_refine_ls_R_factor_gt 0.0860
_refine_ls_shift/su_max 0.010
_refine_ls_shift/su_mean 0.001
_refine_ls_structure_factor_coef Fsqd
_refine_ls_weighting_details 'calc w=1/[\s^2^(Fo^2^)+(0.1000P)^2^+0.0000P] where P=(Fo^2^+2Fc^2^)/3'
_refine_ls_weighting_scheme calc
_refine_ls_wR_factor_gt 0.1785
_refine_ls_wR_factor_ref 0.2088
_reflns_number_gt 2125
_reflns_number_total 3335
_reflns_threshold_expression >2sigma(I)
_cod_data_source_file c4cc10453f2.cif
_cod_data_source_block ocb_ii_2
_cod_original_cell_volume 1019.05(9)
_cod_database_code 7116787
_chemical_oxdiff_formula 'C11 H10 S O2'
_reflns_odcompleteness_completeness 99.85
_reflns_odcompleteness_iscentric 1
_reflns_odcompleteness_theta 30.44
_olex2_refinement_description
;
1. Others
 Fixed Uiso: H1(0.018) H8(0.022) H5A(0.021) H5B(0.021) H13A(0.032) H13B(0.032)
 H13C(0.032) H10(0.026) H3A(0.027) H3B(0.027) H9(0.025) H4A(0.027) H4B(0.027)
 Fixed X: H1(0.1408) H8(0.3257) H5A(0.0439) H5B(0.0263) H13A(0.3577)
 H13B(0.5168) H13C(0.3923) H10(0.5818) H3A(-0.2712) H3B(-0.1458) H9(0.5425)
 H4A(-0.1982) H4B(-0.1802)
 Fixed Y: H1(0.9924) H8(0.4715) H5A(0.1785) H5B(0.3822) H13A(1.3861)
 H13B(1.2827) H13C(1.1584) H10(1.0299) H3A(0.4608) H3B(0.2509) H9(0.6935)
 H4A(0.2421) H4B(0.5636)
 Fixed Z: H1(0.4585) H8(0.2769) H5A(0.3294) H5B(0.272) H13A(0.4374)
 H13B(0.4526) H13C(0.4887) H10(0.3657) H3A(0.3973) H3B(0.4148) H9(0.2909)
 H4A(0.3081) H4B(0.3038)
;
_olex2_date_sample_data_collection 1302517750.72
_olex2_exptl_crystal_mounting_method 'on loop'
_olex2_submission_special_instructions 'No special instructions were received'

loop_
_space_group_symop_id
_space_group_symop_operation_xyz
1 'x, y, z'
2 '-x, y+1/2, -z+1/2'
3 '-x, -y, -z'
4 'x, -y-1/2, z-1/2'

loop_
_atom_site_label
_atom_site_type_symbol
_atom_site_fract_x
_atom_site_fract_y
_atom_site_fract_z
_atom_site_U_iso_or_equiv
_atom_site_adp_type
_atom_site_occupancy
_atom_site_symmetry_multiplicity
_atom_site_calc_flag
_atom_site_refinement_flags
N1 N 0.14932(18) 0.8854(3) 0.42677(8) 0.0147(4) Uani 1 1 d .
H1 H 0.1408 0.9924 0.4585 0.018 Uiso 1 1 calc R
C12 C 0.2643(2) 0.8699(4) 0.39313(9) 0.0134(4) Uani 1 1 d .
C8 C 0.3420(2) 0.6054(4) 0.30797(10) 0.0182(5) Uani 1 1 d .
H8 H 0.3257 0.4715 0.2769 0.022 Uiso 1 1 calc R
C11 C 0.3931(2) 1.0137(4) 0.40121(11) 0.0167(4) Uani 1 1 d .
C6 C 0.0976(2) 0.5696(4) 0.35259(10) 0.0133(4) Uani 1 1 d .
O1 O -0.12377(18) 0.7647(3) 0.47154(8) 0.0277(4) Uani 1 1 d .
C7 C 0.2364(2) 0.6719(4) 0.34645(9) 0.0139(4) Uani 1 1 d .
C2 C -0.0840(2) 0.6474(4) 0.42681(10) 0.0176(4) Uani 1 1 d .
C1 C 0.0493(2) 0.7036(4) 0.40215(10) 0.0143(4) Uani 1 1 d .
C5 C 0.0125(2) 0.3622(4) 0.31615(10) 0.0172(4) Uani 1 1 d .
H5A H 0.0439 0.1785 0.3294 0.021 Uiso 1 1 calc R
H5B H 0.0263 0.3822 0.2720 0.021 Uiso 1 1 calc R
C13 C 0.4170(2) 1.2287(4) 0.44910(11) 0.0214(5) Uani 1 1 d .
H13A H 0.3577 1.3861 0.4374 0.032 Uiso 1 1 calc R
H13B H 0.5168 1.2827 0.4526 0.032 Uiso 1 1 calc R
H13C H 0.3923 1.1584 0.4887 0.032 Uiso 1 1 calc R
C10 C 0.4929(2) 0.9402(5) 0.36187(11) 0.0220(5) Uani 1 1 d .
H10 H 0.5818 1.0299 0.3657 0.026 Uiso 1 1 calc R
C3 C -0.1695(2) 0.4252(5) 0.39401(11) 0.0224(5) Uani 1 1 d .
H3A H -0.2712 0.4608 0.3973 0.027 Uiso 1 1 calc R
H3B H -0.1458 0.2509 0.4148 0.027 Uiso 1 1 calc R
C9 C 0.4693(2) 0.7379(4) 0.31614(11) 0.0209(5) Uani 1 1 d .
H9 H 0.5425 0.6935 0.2909 0.025 Uiso 1 1 calc R
C4 C -0.1442(2) 0.3991(5) 0.32594(11) 0.0228(5) Uani 1 1 d .
H4A H -0.1982 0.2421 0.3081 0.027 Uiso 1 1 calc R
H4B H -0.1802 0.5636 0.3038 0.027 Uiso 1 1 calc R

loop_
_atom_site_aniso_label
_atom_site_aniso_U_11
_atom_site_aniso_U_22
_atom_site_aniso_U_33
_atom_site_aniso_U_23
_atom_site_aniso_U_13
_atom_site_aniso_U_12
N1 0.0147(8) 0.0140(8) 0.0157(8) -0.0034(7) 0.0031(7) -0.0010(6)
C12 0.0135(9) 0.0132(9) 0.0134(9) 0.0011(8) 0.0007(8) 0.0020(7)
C8 0.0179(10) 0.0194(10) 0.0178(10) 0.0023(9) 0.0046(9) 0.0038(8)
C11 0.0131(9) 0.0151(10) 0.0213(11) 0.0044(8) -0.0009(8) -0.0018(7)
C6 0.0126(9) 0.0120(9) 0.0154(10) 0.0018(7) 0.0020(8) 0.0013(7)
O1 0.0248(9) 0.0306(9) 0.0301(10) -0.0140(8) 0.0152(8) -0.0087(7)
C7 0.0141(9) 0.0134(9) 0.0140(9) 0.0025(8) 0.0003(8) 0.0014(7)
C2 0.0170(10) 0.0162(10) 0.0200(10) -0.0012(9) 0.0046(9) 0.0002(8)
C1 0.0150(9) 0.0113(9) 0.0166(10) -0.0014(8) 0.0019(8) -0.0020(7)
C5 0.0188(10) 0.0161(10) 0.0164(10) -0.0021(8) 0.0008(8) -0.0004(8)
C13 0.0203(11) 0.0193(11) 0.0241(11) 0.0005(9) -0.0007(9) -0.0045(8)
C10 0.0146(10) 0.0246(11) 0.0273(12) 0.0061(10) 0.0046(9) -0.0048(8)
C3 0.0177(10) 0.0237(11) 0.0266(12) -0.0073(10) 0.0068(9) -0.0074(8)
C9 0.0199(11) 0.0231(11) 0.0209(11) 0.0030(9) 0.0085(9) 0.0025(9)
C4 0.0188(11) 0.0275(12) 0.0218(11) -0.0055(10) 0.0000(9) -0.0050(9)

loop_
_atom_type_symbol
_atom_type_description
_atom_type_scat_dispersion_real
_atom_type_scat_dispersion_imag
_atom_type_scat_source
C C 0.0033 0.0016 'International Tables Vol C Tables 4.2.6.8 and 6.1.1.4'
H H 0.0000 0.0000 'International Tables Vol C Tables 4.2.6.8 and 6.1.1.4'
N N 0.0061 0.0033 'International Tables Vol C Tables 4.2.6.8 and 6.1.1.4'
O O 0.0106 0.0060 'International Tables Vol C Tables 4.2.6.8 and 6.1.1.4'

loop_
_exptl_crystal_face_index_h
_exptl_crystal_face_index_k
_exptl_crystal_face_index_l
_exptl_crystal_face_perp_dist
_exptl_oxdiff_crystal_face_indexfrac_h
_exptl_oxdiff_crystal_face_indexfrac_k
_exptl_oxdiff_crystal_face_indexfrac_l
_exptl_oxdiff_crystal_face_x
_exptl_oxdiff_crystal_face_y
_exptl_oxdiff_crystal_face_z
0 7 2 0.3064 0.0308 7.0061 1.9993 0.0075 0.1806 0.9925
0 -7 -2 0.3064 -0.0308 -7.0061 -1.9993 -0.0075 -0.1806 -0.9925
1 0 -1 0.0285 1.0002 -0.0014 -0.9996 0.0387 0.0675 -0.0143
-11 0 20 0.0255 -10.9991 0.0145 19.9797 -0.2309 -0.9546 0.2135
1 0 3 0.0197 1.0015 -0.0018 2.9935 0.1251 -0.0266 0.0107
-8 0 -24 0.0197 -8.0123 0.0145 -23.9476 -1.0010 0.2126 -0.0858

loop_
_geom_angle_atom_site_label_1
_geom_angle_atom_site_label_2
_geom_angle_atom_site_label_3
_geom_angle
C12 N1 C1 107.92(17)
N1 C12 C11 128.83(19)
N1 C12 C7 108.48(17)
C11 C12 C7 122.68(19)
C9 C8 C7 118.6(2)
C12 C11 C13 121.4(2)
C10 C11 C12 115.1(2)
C10 C11 C13 123.47(19)
C7 C6 C5 130.84(19)
C1 C6 C7 106.13(18)
C1 C6 C5 123.03(19)
C12 C7 C6 106.88(18)
C8 C7 C12 119.58(19)
C8 C7 C6 133.4(2)
O1 C2 C1 123.3(2)
O1 C2 C3 122.2(2)
C1 C2 C3 114.51(19)
N1 C1 C6 110.58(18)
N1 C1 C2 125.05(19)
C6 C1 C2 124.26(19)
C6 C5 C4 109.32(17)
C11 C10 C9 123.3(2)
C2 C3 C4 113.44(19)
C8 C9 C10 120.7(2)
C5 C4 C3 112.56(19)

loop_
_geom_bond_atom_site_label_1
_geom_bond_atom_site_label_2
_geom_bond_distance
N1 C12 1.371(3)
N1 C1 1.380(3)
C12 C11 1.411(3)
C12 C7 1.420(3)
C8 C7 1.403(3)
C8 C9 1.372(3)
C11 C13 1.493(3)
C11 C10 1.383(3)
C6 C7 1.428(3)
C6 C1 1.381(3)
C6 C5 1.490(3)
O1 C2 1.224(3)
C2 C1 1.445(3)
C2 C3 1.507(3)
C5 C4 1.532(3)
C10 C9 1.416(3)
C3 C4 1.532(3)
